data_7212507
loop_
_publ_author_name
'Podsiad\/lo, Marcin'
'Jak\'obek, Katarzyna'
'Katrusiak, Andrzej'

_publ_section_title
;
 Density, freezing and molecular aggregation in pyridazine, pyridine and
 benzene
;
_journal_issue 9
_journal_name_full CrystEngComm
_journal_page_first 2561
_journal_paper_doi 10.1039/c001153c
_journal_volume 12
_journal_year 2010
_chemical_formula_moiety 'C5 H5 N'
_chemical_formula_sum 'C5 H5 N'
_chemical_formula_weight 79.10
_chemical_melting_point 231
_chemical_name_common pyridine
_chemical_name_systematic
;
pyridine
;
_space_group_IT_number 33
_symmetry_cell_setting orthorhombic
_symmetry_space_group_name_Hall 'P 2c -2n'
_symmetry_space_group_name_H-M 'P n a 21'
_atom_sites_solution_hydrogens geom
_atom_sites_solution_primary direct
_atom_sites_solution_secondary difmap
_audit_creation_method SHELXL-97
_cell_angle_alpha 90.00
_cell_angle_beta 90.00
_cell_angle_gamma 90.00
_cell_formula_units_Z 16
_cell_length_a 17.267(4)
_cell_length_b 8.7640(18)
_cell_length_c 11.006(2)
_cell_measurement_reflns_used 12352
_cell_measurement_temperature 295(2)
_cell_measurement_theta_max 24.98
_cell_measurement_theta_min 2.36
_cell_volume 1665.5(6)
_computing_cell_refinement 'CrysAlisRED (Oxford Diffraction, 2004)'
_computing_data_collection 'CrysAlisCCD (Oxford Diffraction, 2004)'
_computing_data_reduction 'CrysAlisRED (Oxford Diffraction, 2004); REDSHABS (Katrusiak, A. 2003)'
_computing_molecular_graphics 'SHELXTL (Sheldrick, 1990)'
_computing_publication_material 'SHELXL--97 (Sheldrick, 1997)'
_computing_structure_refinement 'SHELXL--97 (Sheldrick, 1997)'
_computing_structure_solution 'SHELXS--97 (Sheldrick, 1997)'
_diffrn_ambient_environment 'diamond-anvil cell'
_diffrn_ambient_pressure 1230000
_diffrn_ambient_temperature 295(2)
_diffrn_measured_fraction_theta_full 0.734
_diffrn_measured_fraction_theta_max 0.734
_diffrn_measurement_device_type 'KM-4 CCD'
_diffrn_measurement_method '\f- and \w-scans'
_diffrn_radiation_monochromator graphite
_diffrn_radiation_source 'fine-focus sealed tube'
_diffrn_radiation_type MoK\a
_diffrn_radiation_wavelength 0.71073
_diffrn_reflns_av_R_equivalents 0.0985
_diffrn_reflns_av_sigmaI/netI 0.0764
_diffrn_reflns_limit_h_max 20
_diffrn_reflns_limit_h_min -20
_diffrn_reflns_limit_k_max 8
_diffrn_reflns_limit_k_min -8
_diffrn_reflns_limit_l_max 12
_diffrn_reflns_limit_l_min -12
_diffrn_reflns_number 12352
_diffrn_reflns_theta_full 24.98
_diffrn_reflns_theta_max 24.98
_diffrn_reflns_theta_min 2.36
_diffrn_standards_decay_% 0
_diffrn_standards_interval_count 0
_diffrn_standards_number 0
_exptl_absorpt_coefficient_mu 0.077
_exptl_absorpt_correction_T_max 0.87
_exptl_absorpt_correction_T_min 0.21
_exptl_absorpt_correction_type numerical
_exptl_absorpt_process_details
;
Correction for absorption of the diamond-anvil cell and the sample
were made using program REDSHABS (Katrusiak, A. (2003) REDSHABS. Adam
Mickiewicz University Pozna\'n; Katrusiak, A. (2004) Z. Kristallogr.
219, 461-467).
;
_exptl_crystal_colour colourless
_exptl_crystal_density_diffrn 1.262
_exptl_crystal_density_method 'not measured'
_exptl_crystal_description cylinder
_exptl_crystal_F_000 672
_exptl_crystal_size_max 0.37
_exptl_crystal_size_mid 0.37
_exptl_crystal_size_min 0.25
_refine_diff_density_max 0.156
_refine_diff_density_min -0.158
_refine_diff_density_rms 0.043
_refine_ls_abs_structure_details 'Flack H D (1983), Acta Cryst. A39, 876-881'
_refine_ls_abs_structure_Flack -1(10)
_refine_ls_extinction_method none
_refine_ls_goodness_of_fit_ref 1.145
_refine_ls_hydrogen_treatment constr
_refine_ls_matrix_type full
_refine_ls_number_parameters 217
_refine_ls_number_reflns 2143
_refine_ls_number_restraints 145
_refine_ls_restrained_S_all 1.171
_refine_ls_R_factor_all 0.1611
_refine_ls_R_factor_gt 0.0997
_refine_ls_shift/su_max 0.000
_refine_ls_shift/su_mean 0.000
_refine_ls_structure_factor_coef Fsqd
_refine_ls_weighting_details 'calc w=1/[\s^2^(Fo^2^)+(0.0914P)^2^+0.0000P] where P=(Fo^2^+2Fc^2^)/3'
_refine_ls_weighting_scheme calc
_refine_ls_wR_factor_gt 0.1960
_refine_ls_wR_factor_ref 0.2302
_reflns_number_gt 1266
_reflns_number_total 2143
_reflns_threshold_expression >2sigma(I)
_cod_data_source_file c001153c.txt
_cod_data_source_block pir_1.23GPa
_cod_database_code 7212507

loop_
_symmetry_equiv_pos_as_xyz
'x, y, z'
'-x, -y, z+1/2'
'x+1/2, -y+1/2, z'
'-x+1/2, y+1/2, z+1/2'

loop_
_atom_site_label
_atom_site_type_symbol
_atom_site_fract_x
_atom_site_fract_y
_atom_site_fract_z
_atom_site_U_iso_or_equiv
_atom_site_adp_type
_atom_site_occupancy
_atom_site_symmetry_multiplicity
_atom_site_calc_flag
_atom_site_refinement_flags
N1 N 0.1235(4) 0.2834(8) 0.2400(7) 0.0563(17) Uani 1 1 d U
C11 C 0.0779(4) 0.2106(11) 0.1651(7) 0.049(2) Uani 1 1 d U
H11 H 0.0480 0.2690 0.1124 0.059 Uiso 1 1 calc R
C12 C 0.0708(4) 0.0575(12) 0.1579(8) 0.067(2) Uani 1 1 d U
H12 H 0.0382 0.0108 0.1018 0.081 Uiso 1 1 calc R
C13 C 0.1142(4) -0.0238(10) 0.2376(9) 0.074(2) Uani 1 1 d U
H13 H 0.1114 -0.1297 0.2353 0.089 Uiso 1 1 calc R
C14 C 0.1601(4) 0.0410(12) 0.3185(9) 0.077(3) Uani 1 1 d U
H14 H 0.1899 -0.0176 0.3712 0.093 Uiso 1 1 calc R
C15 C 0.1627(4) 0.2000(11) 0.3225(8) 0.061(2) Uani 1 1 d U
H15 H 0.1916 0.2487 0.3824 0.073 Uiso 1 1 calc R
N2 N 0.0834(3) 0.6934(11) 0.4997(7) 0.0661(19) Uani 1 1 d U
C21 C 0.1254(4) 0.7745(13) 0.5803(9) 0.073(3) Uani 1 1 d U
H21 H 0.1005 0.8357 0.6373 0.088 Uiso 1 1 calc R
C22 C 0.2082(4) 0.7666(13) 0.5785(10) 0.082(3) Uani 1 1 d U
H22 H 0.2373 0.8232 0.6334 0.098 Uiso 1 1 calc R
C23 C 0.2429(4) 0.6771(12) 0.4972(9) 0.065(2) Uani 1 1 d U
H23 H 0.2965 0.6663 0.4980 0.077 Uiso 1 1 calc R
C24 C 0.1985(4) 0.5992(11) 0.4103(8) 0.070(3) Uani 1 1 d U
H24 H 0.2213 0.5427 0.3484 0.084 Uiso 1 1 calc R
C25 C 0.1180(3) 0.6109(12) 0.4217(8) 0.062(3) Uani 1 1 d U
H25 H 0.0877 0.5543 0.3684 0.074 Uiso 1 1 calc R
N3 N 0.1121(3) 0.1103(8) 0.7356(7) 0.0540(18) Uani 1 1 d U
C31 C 0.0719(4) 0.1929(13) 0.8215(9) 0.071(3) Uani 1 1 d U
H31 H 0.0348 0.1474 0.8709 0.085 Uiso 1 1 calc R
C32 C 0.0895(4) 0.3483(14) 0.8311(9) 0.081(3) Uani 1 1 d U
H32 H 0.0656 0.4063 0.8911 0.097 Uiso 1 1 calc R
C33 C 0.1441(4) 0.4209(11) 0.7497(9) 0.068(2) Uani 1 1 d U
H33 H 0.1522 0.5258 0.7471 0.081 Uiso 1 1 calc R
C34 C 0.1821(4) 0.3214(12) 0.6781(7) 0.059(2) Uani 1 1 d U
H34 H 0.2239 0.3557 0.6325 0.071 Uiso 1 1 calc R
C35 C 0.1612(3) 0.1733(11) 0.6704(6) 0.043(2) Uani 1 1 d U
H35 H 0.1856 0.1139 0.6117 0.052 Uiso 1 1 calc R
N4 N 0.1695(3) 0.7001(10) 0.9942(7) 0.0582(19) Uani 1 1 d U
C41 C 0.1283(4) 0.6072(10) 1.0767(7) 0.055(2) Uani 1 1 d U
H41 H 0.1555 0.5450 1.1303 0.066 Uiso 1 1 calc R
C42 C 0.0490(4) 0.6070(11) 1.0793(8) 0.062(2) Uani 1 1 d U
H42 H 0.0236 0.5423 1.1333 0.075 Uiso 1 1 calc R
C43 C 0.0067(4) 0.6972(12) 1.0064(9) 0.065(2) Uani 1 1 d U
H43 H -0.0470 0.7013 1.0125 0.078 Uiso 1 1 calc R
C44 C 0.0464(4) 0.7833(10) 0.9224(7) 0.051(2) Uani 1 1 d U
H44 H 0.0199 0.8449 0.8677 0.061 Uiso 1 1 calc R
C45 C 0.1242(4) 0.7766(11) 0.9207(7) 0.053(2) Uani 1 1 d U
H45 H 0.1487 0.8330 0.8604 0.063 Uiso 1 1 calc R

loop_
_atom_site_aniso_label
_atom_site_aniso_U_11
_atom_site_aniso_U_22
_atom_site_aniso_U_33
_atom_site_aniso_U_23
_atom_site_aniso_U_13
_atom_site_aniso_U_12
N1 0.057(3) 0.057(5) 0.055(4) 0.012(4) -0.013(3) 0.002(3)
C11 0.049(3) 0.038(6) 0.061(5) -0.002(4) 0.002(3) 0.005(3)
C12 0.077(4) 0.054(6) 0.071(5) 0.007(4) 0.001(4) -0.004(4)
C13 0.085(4) 0.064(6) 0.073(5) 0.005(5) 0.012(4) 0.006(5)
C14 0.077(4) 0.067(7) 0.088(5) 0.039(4) -0.002(4) 0.019(5)
C15 0.055(4) 0.065(6) 0.063(5) -0.012(4) 0.003(4) -0.027(4)
N2 0.078(4) 0.061(5) 0.060(4) -0.003(3) 0.002(4) 0.005(4)
C21 0.082(5) 0.064(7) 0.074(6) 0.003(4) -0.018(4) -0.002(4)
C22 0.079(5) 0.078(7) 0.087(6) 0.015(5) -0.029(5) -0.007(4)
C23 0.054(3) 0.068(6) 0.072(5) 0.016(4) 0.000(4) -0.005(4)
C24 0.067(4) 0.066(7) 0.077(5) 0.012(4) 0.018(4) 0.004(4)
C25 0.052(3) 0.057(7) 0.076(5) -0.006(4) -0.002(4) -0.016(3)
N3 0.054(3) 0.039(5) 0.069(4) 0.015(3) 0.016(3) -0.017(3)
C31 0.075(4) 0.072(7) 0.065(5) -0.003(4) -0.015(4) 0.015(4)
C32 0.096(4) 0.083(7) 0.064(5) -0.011(4) -0.012(4) 0.002(5)
C33 0.085(4) 0.043(6) 0.075(5) 0.004(4) 0.005(4) -0.003(4)
C34 0.056(3) 0.065(6) 0.056(5) -0.013(4) -0.003(3) -0.024(4)
C35 0.048(3) 0.038(6) 0.043(5) -0.020(3) -0.006(3) 0.015(4)
N4 0.055(3) 0.063(5) 0.056(4) -0.005(3) 0.001(3) 0.001(3)
C41 0.071(4) 0.041(6) 0.054(5) 0.002(4) 0.000(4) 0.024(4)
C42 0.070(4) 0.047(6) 0.070(5) 0.003(4) 0.009(4) 0.001(4)
C43 0.059(3) 0.057(6) 0.078(5) -0.008(4) 0.015(4) -0.002(4)
C44 0.062(4) 0.039(6) 0.053(5) -0.017(4) -0.018(3) 0.007(4)
C45 0.063(4) 0.050(6) 0.045(5) 0.018(3) 0.003(4) -0.018(3)

loop_
_atom_type_symbol
_atom_type_description
_atom_type_scat_dispersion_real
_atom_type_scat_dispersion_imag
_atom_type_scat_source
C C 0.0033 0.0016 'International Tables Vol C Tables 4.2.6.8 and 6.1.1.4'
H H 0.0000 0.0000 'International Tables Vol C Tables 4.2.6.8 and 6.1.1.4'
N N 0.0061 0.0033 'International Tables Vol C Tables 4.2.6.8 and 6.1.1.4'

loop_
_geom_angle_atom_site_label_1
_geom_angle_atom_site_label_2
_geom_angle_atom_site_label_3
_geom_angle
C11 N1 C15 117.6(7)
N1 C11 C12 125.3(8)
N1 C11 H11 117.4
C12 C11 H11 117.4
C11 C12 C13 115.7(9)
C11 C12 H12 122.1
C13 C12 H12 122.1
C14 C13 C12 122.8(9)
C14 C13 H13 118.6
C12 C13 H13 118.6
C13 C14 C15 118.1(8)
C13 C14 H14 121.0
C15 C14 H14 121.0
N1 C15 C14 120.3(8)
N1 C15 H15 119.9
C14 C15 H15 119.9
C25 N2 C21 119.3(6)
N2 C21 C22 120.2(9)
N2 C21 H21 119.9
C22 C21 H21 119.9
C23 C22 C21 119.2(9)
C23 C22 H22 120.4
C21 C22 H22 120.4
C22 C23 C24 119.9(7)
C22 C23 H23 120.1
C24 C23 H23 120.1
C25 C24 C23 116.5(8)
C25 C24 H24 121.8
C23 C24 H24 121.8
N2 C25 C24 124.7(7)
N2 C25 H25 117.6
C24 C25 H25 117.6
C35 N3 C31 120.5(8)
N3 C31 C32 116.9(9)
N3 C31 H31 121.5
C32 C31 H31 121.5
C31 C32 C33 121.5(9)
C31 C32 H32 119.2
C33 C32 H32 119.2
C34 C33 C32 113.2(10)
C34 C33 H33 123.4
C32 C33 H33 123.4
C33 C34 C35 122.0(8)
C33 C34 H34 119.0
C35 C34 H34 119.0
N3 C35 C34 125.1(7)
N3 C35 H35 117.5
C34 C35 H35 117.5
C45 N4 C41 113.0(5)
C42 C41 N4 121.2(7)
C42 C41 H41 119.4
N4 C41 H41 119.4
C43 C42 C41 122.0(8)
C43 C42 H42 119.0
C41 C42 H42 119.0
C42 C43 C44 117.0(6)
C42 C43 H43 121.5
C44 C43 H43 121.5
C45 C44 C43 118.9(8)
C45 C44 H44 120.6
C43 C44 H44 120.6
N4 C45 C44 127.6(7)
N4 C45 H45 116.2
C44 C45 H45 116.2

loop_
_geom_bond_atom_site_label_1
_geom_bond_atom_site_label_2
_geom_bond_distance
N1 C11 1.306(10)
N1 C15 1.348(11)
C11 C12 1.350(11)
C11 H11 0.9300
C12 C13 1.356(12)
C12 H12 0.9300
C13 C14 1.321(12)
C13 H13 0.9300
C14 C15 1.395(12)
C14 H14 0.9300
C15 H15 0.9300
N2 C25 1.272(11)
N2 C21 1.349(11)
C21 C22 1.430(9)
C21 H21 0.9300
C22 C23 1.333(12)
C22 H22 0.9300
C23 C24 1.403(12)
C23 H23 0.9300
C24 C25 1.399(8)
C24 H24 0.9300
C25 H25 0.9300
N3 C35 1.241(9)
N3 C31 1.379(13)
C31 C32 1.400(14)
C31 H31 0.9300
C32 C33 1.448(13)
C32 H32 0.9300
C33 C34 1.345(12)
C33 H33 0.9300
C34 C35 1.349(13)
C34 H34 0.9300
C35 H35 0.9300
N4 C45 1.310(9)
N4 C41 1.413(11)
C41 C42 1.370(8)
C41 H41 0.9300
C42 C43 1.342(11)
C42 H42 0.9300
C43 C44 1.376(12)
C43 H43 0.9300
C44 C45 1.345(8)
C44 H44 0.9300
C45 H45 0.9300

loop_
_geom_torsion_atom_site_label_1
_geom_torsion_atom_site_label_2
_geom_torsion_atom_site_label_3
_geom_torsion_atom_site_label_4
_geom_torsion
C15 N1 C11 C12 -4.8(12)
N1 C11 C12 C13 1.3(12)
C11 C12 C13 C14 0.6(13)
C12 C13 C14 C15 1.1(14)
C11 N1 C15 C14 6.4(13)
C13 C14 C15 N1 -4.7(13)
C25 N2 C21 C22 -0.5(16)
N2 C21 C22 C23 -0.7(15)
C21 C22 C23 C24 3.7(17)
C22 C23 C24 C25 -5.4(16)
C21 N2 C25 C24 -1.5(18)
C23 C24 C25 N2 4.4(15)
C35 N3 C31 C32 -0.2(12)
N3 C31 C32 C33 3.5(12)
C31 C32 C33 C34 -8.3(12)
C32 C33 C34 C35 10.2(12)
C31 N3 C35 C34 2.2(12)
C33 C34 C35 N3 -8.0(12)
C45 N4 C41 C42 -2.8(13)
N4 C41 C42 C43 -1.8(14)
C41 C42 C43 C44 4.3(15)
C42 C43 C44 C45 -2.3(15)
C41 N4 C45 C44 5.1(15)
C43 C44 C45 N4 -2.7(15)
